data_4115254
loop_
_publ_author_name
'Luca Gonsalvi'
'Harry Adams'
'Glenn J. Sunley'
'Evert Ditzel'
'Anthony Haynes'

_publ_section_title
;
 Steric and Electronic Effects on the Reactivity of Rh and Ir Complexes
 Containing P-S, P-P, and P-O Ligands. Implications for the Effects of
 Chelate Ligands in Catalysis
;
_journal_name_full 'Journal of the American Chemical Society'
_journal_page_first 13597
_journal_page_last 13612
_journal_paper_doi 10.1021/ja0176191
_journal_volume 124
_journal_year 2002
_chemical_formula_sum 'C28 H27 I2 Ir O P2 S'
_chemical_formula_weight 919.50
_chemical_name_systematic
; 
 ? 
;
_space_group_IT_number 14
_symmetry_cell_setting monoclinic
_symmetry_space_group_name_Hall '-P 2yn'
_symmetry_space_group_name_H-M 'P 1 21/n 1'
_atom_sites_solution_hydrogens geom
_atom_sites_solution_primary direct
_atom_sites_solution_secondary difmap
_audit_creation_method SHELXL-97
_cell_angle_alpha 90.00
_cell_angle_beta 102.196(2)
_cell_angle_gamma 90.00
_cell_formula_units_Z 4
_cell_length_a 10.2276(10)
_cell_length_b 16.9486(17)
_cell_length_c 17.2942(16)
_cell_measurement_temperature 150(2)
_cell_volume 2930.2(5)
_computing_cell_refinement 'Bruker SMART'
_computing_data_collection 'Bruker SMART'
_computing_data_reduction 'Bruker SHELXTL'
_computing_molecular_graphics 'Bruker SHELXTL'
_computing_publication_material 'Bruker SHELXTL'
_computing_structure_refinement 'SHELXL-97 (Sheldrick, 1997)'
_computing_structure_solution 'SHELXS-97 (Sheldrick, 1990)'
_diffrn_ambient_temperature 150(2)
_diffrn_measured_fraction_theta_full 0.988
_diffrn_measured_fraction_theta_max 0.988
_diffrn_measurement_device_type 'CCD area detector'
_diffrn_measurement_method 'phi and omega scans'
_diffrn_radiation_monochromator graphite
_diffrn_radiation_source 'fine-focus sealed tube'
_diffrn_radiation_type MoK\a
_diffrn_radiation_wavelength 0.71073
_diffrn_reflns_av_R_equivalents 0.1124
_diffrn_reflns_av_sigmaI/netI 0.0765
_diffrn_reflns_limit_h_max 11
_diffrn_reflns_limit_h_min -11
_diffrn_reflns_limit_k_max 18
_diffrn_reflns_limit_k_min -14
_diffrn_reflns_limit_l_max 17
_diffrn_reflns_limit_l_min -19
_diffrn_reflns_number 12552
_diffrn_reflns_theta_full 23.38
_diffrn_reflns_theta_max 23.38
_diffrn_reflns_theta_min 1.70
_exptl_absorpt_coefficient_mu 6.864
_exptl_absorpt_correction_T_max 0.7708
_exptl_absorpt_correction_T_min 0.6097
_exptl_absorpt_correction_type empirical
_exptl_crystal_colour yellow
_exptl_crystal_density_diffrn 2.084
_exptl_crystal_description block
_exptl_crystal_F_000 1728
_exptl_crystal_size_max 0.08
_exptl_crystal_size_mid 0.06
_exptl_crystal_size_min 0.04
_refine_diff_density_max 1.668
_refine_diff_density_min -1.469
_refine_diff_density_rms 0.209
_refine_ls_extinction_method none
_refine_ls_goodness_of_fit_ref 1.079
_refine_ls_hydrogen_treatment mixed
_refine_ls_matrix_type full
_refine_ls_number_parameters 316
_refine_ls_number_reflns 4226
_refine_ls_number_restraints 0
_refine_ls_restrained_S_all 1.079
_refine_ls_R_factor_all 0.0477
_refine_ls_R_factor_gt 0.0405
_refine_ls_shift/su_max 0.002
_refine_ls_shift/su_mean 0.000
_refine_ls_structure_factor_coef Fsqd
_refine_ls_weighting_details 'calc w=1/[\s^2^(Fo^2^)+(0.0474P)^2^+12.0906P] where P=(Fo^2^+2Fc^2^)/3'
_refine_ls_weighting_scheme calc
_refine_ls_wR_factor_gt 0.1001
_refine_ls_wR_factor_ref 0.1074
_reflns_number_gt 3711
_reflns_number_total 4226
_reflns_threshold_expression >2sigma(I)
_cod_data_source_file ja0176191-2_s2_2.cif
_cod_data_source_block iah1ta
_cod_database_code 4115254

loop_
_symmetry_equiv_pos_as_xyz
'x, y, z'
'-x+1/2, y+1/2, -z+1/2'
'-x, -y, -z'
'x-1/2, -y-1/2, z-1/2'

loop_
_atom_site_label
_atom_site_type_symbol
_atom_site_fract_x
_atom_site_fract_y
_atom_site_fract_z
_atom_site_U_iso_or_equiv
_atom_site_adp_type
_atom_site_occupancy
_atom_site_symmetry_multiplicity
_atom_site_calc_flag
_atom_site_refinement_flags
Ir1 Ir 0.61806(3) 0.738989(17) 0.800947(17) 0.02224(14) Uani 1 1 d .
I1 I 0.61255(6) 0.88894(3) 0.85576(3) 0.03612(18) Uani 1 1 d .
I2 I 0.68142(6) 0.68299(3) 0.95726(3) 0.03674(18) Uani 1 1 d .
P1 P 0.93329(18) 0.64996(12) 0.80911(11) 0.0229(4) Uani 1 1 d .
P2 P 0.63485(18) 0.61411(11) 0.75431(11) 0.0206(4) Uani 1 1 d .
S1 S 0.8548(2) 0.75854(12) 0.80960(15) 0.0347(5) Uani 1 1 d .
O1 O 0.3217(7) 0.7349(4) 0.7876(5) 0.0519(18) Uani 1 1 d .
C1 C 0.4375(9) 0.7354(5) 0.7937(5) 0.0301(19) Uani 1 1 d .
C2 C 0.5984(9) 0.7937(5) 0.6853(5) 0.0336(19) Uani 1 1 d .
H2A H 0.6634 0.8360 0.6900 0.040 Uiso 1 1 calc R
H2B H 0.6226 0.7547 0.6496 0.040 Uiso 1 1 calc R
C3 C 0.4672(10) 0.8259(6) 0.6481(5) 0.043(2) Uani 1 1 d .
H3A H 0.4713 0.8484 0.5978 0.065 Uiso 1 1 calc R
H3B H 0.4425 0.8660 0.6816 0.065 Uiso 1 1 calc R
H3C H 0.4017 0.7845 0.6408 0.065 Uiso 1 1 calc R
C4 C 0.8022(7) 0.5753(4) 0.7987(4) 0.0213(15) Uani 1 1 d .
H4A H 0.8008 0.5538 0.8505 0.026 Uiso 1 1 calc R
H4B H 0.8234 0.5326 0.7661 0.026 Uiso 1 1 calc R
C5 C 1.0178(7) 0.6387(5) 0.7280(5) 0.0268(17) Uani 1 1 d .
C6 C 1.0992(8) 0.5729(6) 0.7265(5) 0.037(2) Uani 1 1 d .
H6A H 1.1154 0.5382 0.7690 0.044 Uiso 1 1 calc R
C7 C 1.1558(9) 0.5593(7) 0.6620(5) 0.045(2) Uani 1 1 d .
H7A H 1.2100 0.5155 0.6607 0.054 Uiso 1 1 calc R
C8 C 1.1308(10) 0.6118(8) 0.5996(6) 0.058(3) Uani 1 1 d .
H8A H 1.1667 0.6019 0.5555 0.069 Uiso 1 1 calc R
C9 C 1.0526(11) 0.6796(8) 0.6009(6) 0.059(3) Uani 1 1 d .
H9A H 1.0381 0.7149 0.5587 0.071 Uiso 1 1 calc R
C10 C 0.9977(9) 0.6929(6) 0.6663(5) 0.039(2) Uani 1 1 d .
H10A H 0.9473 0.7382 0.6690 0.047 Uiso 1 1 calc R
C11 C 1.0542(7) 0.6301(5) 0.8990(4) 0.0256(17) Uani 1 1 d .
C12 C 1.1305(9) 0.6913(6) 0.9361(5) 0.041(2) Uani 1 1 d .
H12A H 1.1153 0.7422 0.9162 0.049 Uiso 1 1 calc R
C13 C 1.2310(10) 0.6777(7) 1.0036(5) 0.051(3) Uani 1 1 d .
H13A H 1.2813 0.7194 1.0292 0.061 Uiso 1 1 calc R
C14 C 1.2542(8) 0.6021(7) 1.0313(5) 0.048(3) Uani 1 1 d .
H14A H 1.3220 0.5926 1.0754 0.058 Uiso 1 1 calc R
C15 C 1.1790(9) 0.5403(6) 0.9950(5) 0.041(2) Uani 1 1 d .
H15A H 1.1955 0.4894 1.0147 0.049 Uiso 1 1 calc R
C16 C 1.0780(8) 0.5539(5) 0.9289(5) 0.0298(18) Uani 1 1 d .
H16A H 1.0262 0.5122 0.9046 0.036 Uiso 1 1 calc R
C17 C 0.6121(8) 0.6055(4) 0.6470(4) 0.0245(17) Uani 1 1 d .
C18 C 0.7161(8) 0.5830(4) 0.6107(4) 0.0241(16) Uani 1 1 d .
H18A H 0.7996 0.5697 0.6409 0.029 Uiso 1 1 calc R
C19 C 0.6922(9) 0.5809(5) 0.5277(5) 0.034(2) Uani 1 1 d .
H19A H 0.7600 0.5657 0.5025 0.041 Uiso 1 1 calc R
C20 C 0.5688(9) 0.6013(5) 0.4840(5) 0.036(2) Uani 1 1 d .
H20A H 0.5536 0.6012 0.4291 0.044 Uiso 1 1 calc R
C21 C 0.4675(9) 0.6220(5) 0.5210(5) 0.038(2) Uani 1 1 d .
H21A H 0.3837 0.6349 0.4908 0.046 Uiso 1 1 calc R
C22 C 0.4885(8) 0.6240(5) 0.6020(5) 0.0313(18) Uani 1 1 d .
H22A H 0.4190 0.6378 0.6265 0.038 Uiso 1 1 calc R
C23 C 0.5280(7) 0.5355(4) 0.7799(4) 0.0234(16) Uani 1 1 d .
C24 C 0.5222(8) 0.4644(5) 0.7380(5) 0.0298(18) Uani 1 1 d .
H24A H 0.5691 0.4587 0.6978 0.036 Uiso 1 1 calc R
C25 C 0.4463(8) 0.4027(5) 0.7570(6) 0.037(2) Uani 1 1 d .
H25A H 0.4413 0.3556 0.7289 0.045 Uiso 1 1 calc R
C26 C 0.3779(9) 0.4104(6) 0.8170(6) 0.038(2) Uani 1 1 d .
H26A H 0.3278 0.3684 0.8298 0.046 Uiso 1 1 calc R
C27 C 0.3837(9) 0.4802(6) 0.8582(6) 0.043(2) Uani 1 1 d .
H27A H 0.3383 0.4851 0.8992 0.052 Uiso 1 1 calc R
C28 C 0.4567(8) 0.5432(5) 0.8390(5) 0.0322(19) Uani 1 1 d .
H28B H 0.4578 0.5908 0.8659 0.039 Uiso 1 1 calc R

loop_
_atom_site_aniso_label
_atom_site_aniso_U_11
_atom_site_aniso_U_22
_atom_site_aniso_U_33
_atom_site_aniso_U_23
_atom_site_aniso_U_13
_atom_site_aniso_U_12
Ir1 0.0235(2) 0.0198(2) 0.0222(2) -0.00057(11) 0.00204(14) 0.00153(11)
I1 0.0462(3) 0.0217(3) 0.0370(3) -0.0051(2) 0.0009(3) 0.0048(2)
I2 0.0572(4) 0.0300(3) 0.0215(3) -0.0014(2) 0.0049(2) 0.0072(2)
P1 0.0216(9) 0.0209(10) 0.0256(10) 0.0030(8) 0.0033(8) -0.0006(8)
P2 0.0204(9) 0.0215(10) 0.0196(9) -0.0005(8) 0.0034(8) 0.0006(7)
S1 0.0224(10) 0.0225(11) 0.0567(14) 0.0044(9) 0.0028(10) -0.0006(8)
O1 0.041(4) 0.044(4) 0.073(5) -0.003(3) 0.018(4) 0.000(3)
C1 0.040(5) 0.024(5) 0.029(4) -0.004(3) 0.013(4) 0.002(3)
C2 0.044(5) 0.022(4) 0.038(5) -0.004(4) 0.015(4) -0.013(4)
C3 0.060(6) 0.039(6) 0.026(4) 0.007(4) -0.001(4) -0.005(4)
C4 0.022(4) 0.022(4) 0.020(4) 0.003(3) 0.005(3) 0.003(3)
C5 0.026(4) 0.024(4) 0.029(4) 0.007(3) 0.001(3) -0.004(3)
C6 0.032(4) 0.046(6) 0.036(5) 0.001(4) 0.015(4) -0.003(4)
C7 0.039(5) 0.067(7) 0.029(5) -0.011(5) 0.006(4) -0.006(5)
C8 0.037(5) 0.107(10) 0.031(5) -0.008(6) 0.011(4) -0.023(6)
C9 0.050(6) 0.094(10) 0.037(5) 0.017(6) 0.016(5) -0.021(6)
C10 0.037(5) 0.047(6) 0.035(5) 0.012(4) 0.009(4) -0.009(4)
C11 0.027(4) 0.030(4) 0.022(4) 0.005(3) 0.008(3) 0.002(3)
C12 0.048(5) 0.038(5) 0.034(5) 0.000(4) 0.000(4) -0.005(4)
C13 0.050(6) 0.063(7) 0.032(5) -0.009(5) -0.007(4) -0.013(5)
C14 0.024(4) 0.089(9) 0.027(5) 0.003(5) -0.008(4) 0.012(5)
C15 0.039(5) 0.054(6) 0.034(5) 0.016(4) 0.014(4) 0.021(5)
C16 0.029(4) 0.038(5) 0.026(4) 0.006(4) 0.012(3) 0.007(4)
C17 0.032(4) 0.015(4) 0.026(4) -0.002(3) 0.003(3) -0.002(3)
C18 0.030(4) 0.019(4) 0.022(4) 0.000(3) 0.002(3) -0.001(3)
C19 0.053(5) 0.035(5) 0.018(4) -0.005(3) 0.014(4) -0.003(4)
C20 0.049(5) 0.034(5) 0.024(4) 0.000(4) 0.004(4) -0.005(4)
C21 0.043(5) 0.038(5) 0.026(4) 0.005(4) -0.012(4) -0.007(4)
C22 0.036(4) 0.030(5) 0.027(4) -0.003(4) 0.003(4) -0.001(4)
C23 0.021(4) 0.025(4) 0.023(4) 0.000(3) 0.000(3) 0.000(3)
C24 0.033(4) 0.025(4) 0.033(4) -0.001(4) 0.009(4) 0.006(3)
C25 0.035(4) 0.022(5) 0.056(6) -0.003(4) 0.011(4) -0.008(4)
C26 0.036(5) 0.034(5) 0.049(5) 0.010(4) 0.019(4) -0.003(4)
C27 0.041(5) 0.038(6) 0.058(6) 0.006(5) 0.028(5) -0.004(4)
C28 0.033(4) 0.032(5) 0.033(4) -0.010(4) 0.012(4) 0.001(4)

loop_
_atom_type_symbol
_atom_type_description
_atom_type_scat_dispersion_real
_atom_type_scat_dispersion_imag
_atom_type_scat_source
C C 0.0033 0.0016 'International Tables Vol C Tables 4.2.6.8 and 6.1.1.4'
H H 0.0000 0.0000 'International Tables Vol C Tables 4.2.6.8 and 6.1.1.4'
O O 0.0106 0.0060 'International Tables Vol C Tables 4.2.6.8 and 6.1.1.4'
P P 0.1023 0.0942 'International Tables Vol C Tables 4.2.6.8 and 6.1.1.4'
S S 0.1246 0.1234 'International Tables Vol C Tables 4.2.6.8 and 6.1.1.4'
I I -0.4742 1.8119 'International Tables Vol C Tables 4.2.6.8 and 6.1.1.4'
Ir Ir -1.4442 7.9887 'International Tables Vol C Tables 4.2.6.8 and 6.1.1.4'

loop_
_geom_angle_atom_site_label_1
_geom_angle_atom_site_label_2
_geom_angle_atom_site_label_3
_geom_angle
C1 Ir1 C2 93.2(3)
C1 Ir1 P2 95.5(2)
C2 Ir1 P2 94.0(2)
C1 Ir1 S1 174.0(3)
C2 Ir1 S1 84.0(2)
P2 Ir1 S1 89.99(7)
C1 Ir1 I1 87.7(2)
C2 Ir1 I1 85.3(2)
P2 Ir1 I1 176.78(5)
S1 Ir1 I1 86.82(5)
C1 Ir1 I2 94.6(3)
C2 Ir1 I2 170.7(2)
P2 Ir1 I2 90.43(5)
S1 Ir1 I2 87.84(6)
I1 Ir1 I2 89.879(19)
C11 P1 C5 107.2(3)
C11 P1 C4 108.2(3)
C5 P1 C4 108.2(4)
C11 P1 S1 111.7(3)
C5 P1 S1 110.9(3)
C4 P1 S1 110.5(2)
C17 P2 C23 103.5(3)
C17 P2 C4 107.6(3)
C23 P2 C4 100.8(3)
C17 P2 Ir1 115.4(2)
C23 P2 Ir1 119.6(3)
C4 P2 Ir1 108.4(3)
P1 S1 Ir1 105.69(10)
O1 C1 Ir1 178.1(8)
C3 C2 Ir1 117.4(6)
P1 C4 P2 113.1(4)
C10 C5 C6 120.4(8)
C10 C5 P1 120.6(7)
C6 C5 P1 119.0(6)
C7 C6 C5 120.2(9)
C6 C7 C8 118.9(10)
C7 C8 C9 121.9(9)
C10 C9 C8 118.5(10)
C9 C10 C5 120.0(10)
C12 C11 C16 119.3(8)
C12 C11 P1 118.8(7)
C16 C11 P1 121.8(6)
C11 C12 C13 120.6(9)
C14 C13 C12 119.2(9)
C13 C14 C15 121.0(8)
C14 C15 C16 119.9(9)
C15 C16 C11 120.1(9)
C22 C17 C18 120.3(7)
C22 C17 P2 117.5(6)
C18 C17 P2 122.2(6)
C17 C18 C19 118.8(7)
C20 C19 C18 119.8(8)
C19 C20 C21 120.3(8)
C20 C21 C22 120.8(8)
C21 C22 C17 119.9(8)
C28 C23 C24 119.5(7)
C28 C23 P2 123.0(6)
C24 C23 P2 117.5(6)
C25 C24 C23 119.5(8)
C26 C25 C24 120.5(8)
C25 C26 C27 120.0(8)
C26 C27 C28 120.4(8)
C23 C28 C27 120.1(8)

loop_
_geom_bond_atom_site_label_1
_geom_bond_atom_site_label_2
_geom_bond_distance
Ir1 C1 1.826(9)
Ir1 C2 2.175(8)
Ir1 P2 2.284(2)
Ir1 S1 2.416(2)
Ir1 I1 2.7173(6)
Ir1 I2 2.8086(6)
P1 C11 1.802(8)
P1 C5 1.806(8)
P1 C4 1.824(7)
P1 S1 2.009(3)
P2 C17 1.827(8)
P2 C23 1.836(8)
P2 C4 1.843(7)
O1 C1 1.167(11)
C2 C3 1.466(13)
C5 C10 1.391(12)
C5 C6 1.395(12)
C6 C7 1.379(12)
C7 C8 1.380(16)
C8 C9 1.403(17)
C9 C10 1.383(14)
C11 C12 1.372(13)
C11 C16 1.394(12)
C12 C13 1.403(13)
C13 C14 1.370(15)
C14 C15 1.371(15)
C15 C16 1.388(12)
C17 C22 1.374(11)
C17 C18 1.397(11)
C18 C19 1.404(11)
C19 C20 1.372(13)
C20 C21 1.373(13)
C21 C22 1.373(12)
C23 C28 1.381(11)
C23 C24 1.401(11)
C24 C25 1.383(12)
C25 C26 1.375(13)
C26 C27 1.376(14)
C27 C28 1.383(12)

loop_
_geom_torsion_atom_site_label_1
_geom_torsion_atom_site_label_2
_geom_torsion_atom_site_label_3
_geom_torsion_atom_site_label_4
_geom_torsion
C1 Ir1 P2 C17 88.5(4)
C2 Ir1 P2 C17 -5.1(4)
S1 Ir1 P2 C17 -89.0(3)
I1 Ir1 P2 C17 -81.4(9)
I2 Ir1 P2 C17 -176.9(3)
C1 Ir1 P2 C23 -36.1(4)
C2 Ir1 P2 C23 -129.6(4)
S1 Ir1 P2 C23 146.4(3)
I1 Ir1 P2 C23 154.0(8)
I2 Ir1 P2 C23 58.6(3)
C1 Ir1 P2 C4 -150.7(4)
C2 Ir1 P2 C4 115.7(3)
S1 Ir1 P2 C4 31.7(2)
I1 Ir1 P2 C4 39.3(10)
I2 Ir1 P2 C4 -56.1(2)
C11 P1 S1 Ir1 -118.3(3)
C5 P1 S1 Ir1 122.1(3)
C4 P1 S1 Ir1 2.1(3)
C1 Ir1 S1 P1 -175(3)
C2 Ir1 S1 P1 -113.0(3)
P2 Ir1 S1 P1 -19.00(12)
I1 Ir1 S1 P1 161.42(11)
I2 Ir1 S1 P1 71.42(11)
C2 Ir1 C1 O1 -27(25)
P2 Ir1 C1 O1 -121(25)
S1 Ir1 C1 O1 35(27)
I1 Ir1 C1 O1 58(25)
I2 Ir1 C1 O1 148(25)
C1 Ir1 C2 C3 13.4(7)
P2 Ir1 C2 C3 109.1(7)
S1 Ir1 C2 C3 -161.4(7)
I1 Ir1 C2 C3 -74.1(7)
I2 Ir1 C2 C3 -132.9(12)
C11 P1 C4 P2 144.5(4)
C5 P1 C4 P2 -99.6(4)
S1 P1 C4 P2 22.0(4)
C17 P2 C4 P1 88.0(4)
C23 P2 C4 P1 -164.0(4)
Ir1 P2 C4 P1 -37.5(4)
C11 P1 C5 C10 -136.6(7)
C4 P1 C5 C10 106.9(7)
S1 P1 C5 C10 -14.5(8)
C11 P1 C5 C6 46.0(7)
C4 P1 C5 C6 -70.4(7)
S1 P1 C5 C6 168.2(6)
C10 C5 C6 C7 -2.8(13)
P1 C5 C6 C7 174.5(7)
C5 C6 C7 C8 0.2(14)
C6 C7 C8 C9 1.8(15)
C7 C8 C9 C10 -1.2(15)
C8 C9 C10 C5 -1.5(14)
C6 C5 C10 C9 3.5(13)
P1 C5 C10 C9 -173.8(7)
C5 P1 C11 C12 88.8(7)
C4 P1 C11 C12 -154.7(7)
S1 P1 C11 C12 -32.9(7)
C5 P1 C11 C16 -87.2(7)
C4 P1 C11 C16 29.3(7)
S1 P1 C11 C16 151.1(6)
C16 C11 C12 C13 -0.3(13)
P1 C11 C12 C13 -176.3(7)
C11 C12 C13 C14 1.3(15)
C12 C13 C14 C15 -1.4(15)
C13 C14 C15 C16 0.4(14)
C14 C15 C16 C11 0.7(12)
C12 C11 C16 C15 -0.7(12)
P1 C11 C16 C15 175.2(6)
C23 P2 C17 C22 67.6(7)
C4 P2 C17 C22 173.8(6)
Ir1 P2 C17 C22 -65.0(7)
C23 P2 C17 C18 -113.9(6)
C4 P2 C17 C18 -7.7(7)
Ir1 P2 C17 C18 113.4(6)
C22 C17 C18 C19 1.0(11)
P2 C17 C18 C19 -177.4(6)
C17 C18 C19 C20 0.5(12)
C18 C19 C20 C21 -1.5(13)
C19 C20 C21 C22 1.1(14)
C20 C21 C22 C17 0.3(13)
C18 C17 C22 C21 -1.4(12)
P2 C17 C22 C21 177.1(7)
C17 P2 C23 C28 -143.8(7)
C4 P2 C23 C28 104.9(7)
Ir1 P2 C23 C28 -13.7(7)
C17 P2 C23 C24 37.5(7)
C4 P2 C23 C24 -73.7(6)
Ir1 P2 C23 C24 167.6(5)
C28 C23 C24 C25 -0.7(11)
P2 C23 C24 C25 178.1(6)
C23 C24 C25 C26 -0.7(13)
C24 C25 C26 C27 0.7(14)
C25 C26 C27 C28 0.8(14)
C24 C23 C28 C27 2.1(12)
P2 C23 C28 C27 -176.5(7)
C26 C27 C28 C23 -2.2(13)
